data_8107253
loop_
_publ_author_name
'Zhao, Wen-Ze'

_publ_section_title
;
 Crystal structure of N 2,N
 6-bis(2-(((E)-naphthalen-1-ylmethylene)amino)phenyl)pyridine-2,6-dicarboxamide,
 C41H29N5O2
;
_journal_issue 5
_journal_name_full 'Zeitschrift f\"ur Kristallographie - New Crystal Structures'
_journal_page_first 923
_journal_page_last 925
_journal_paper_doi 10.1515/ncrs-2022-0290
_journal_volume 237
_journal_year 2022
_chemical_formula_moiety 'C41 H29 N5 O2'
_chemical_formula_sum 'C41 H29 N5 O2'
_chemical_formula_weight 623.69
_space_group_crystal_system monoclinic
_space_group_IT_number 14
_space_group_name_Hall '-P 2ybc'
_space_group_name_H-M_alt 'P 1 21/c 1'
_atom_sites_solution_hydrogens geom
_cell_angle_alpha 90
_cell_angle_beta 103.319(2)
_cell_angle_gamma 90
_cell_formula_units_Z 4
_cell_length_a 12.4919(10)
_cell_length_b 19.4010(15)
_cell_length_c 13.2741(11)
_cell_measurement_reflns_used 5744
_cell_measurement_temperature 300(2)
_cell_measurement_theta_max 25.66
_cell_measurement_theta_min 2.76
_cell_volume 3130.5(4)
_computing_cell_refinement 'SAINT (Brucker, 2012)[2]'
_computing_data_collection 'APEX2 (Brucker, 2012)[2]'
_computing_data_reduction 'SAINT (Brucker, 2012)[2]'
_computing_molecular_graphics 'Diamond 4.0[4]'
_computing_publication_material 'Olex2 (Dolomanov et al., 2009)[1]'
_computing_structure_refinement 'ShelXL (Sheldrick, 2015)[3]'
_diffrn_ambient_temperature 300.02
_diffrn_measured_fraction_theta_full 0.999
_diffrn_measured_fraction_theta_max 0.999
_diffrn_measurement_device_type 'Bruker APEX-II CCD'
_diffrn_measurement_method '\f and \w scans'
_diffrn_radiation_type MoK\a
_diffrn_radiation_wavelength 0.71073
_diffrn_reflns_av_R_equivalents 0.0512
_diffrn_reflns_av_unetI/netI 0.0457
_diffrn_reflns_Laue_measured_fraction_full 0.999
_diffrn_reflns_Laue_measured_fraction_max 0.999
_diffrn_reflns_limit_h_max 14
_diffrn_reflns_limit_h_min -14
_diffrn_reflns_limit_k_max 23
_diffrn_reflns_limit_k_min -23
_diffrn_reflns_limit_l_max 15
_diffrn_reflns_limit_l_min -15
_diffrn_reflns_number 24417
_diffrn_reflns_point_group_measured_fraction_full 0.999
_diffrn_reflns_point_group_measured_fraction_max 0.999
_diffrn_reflns_theta_full 24.999
_diffrn_reflns_theta_max 24.999
_diffrn_reflns_theta_min 2.626
_diffrn_standards_number 0
_exptl_absorpt_coefficient_mu 0.083
_exptl_absorpt_correction_T_max 0.9799
_exptl_absorpt_correction_T_min 0.9782
_exptl_absorpt_correction_type multi-scan
_exptl_crystal_colour yellow
_exptl_crystal_density_diffrn 1.323
_exptl_crystal_density_method 'not measured'
_exptl_crystal_description block
_exptl_crystal_F_000 1304
_exptl_crystal_size_max 0.21
_exptl_crystal_size_mid 0.2
_exptl_crystal_size_min 0.18
_refine_diff_density_max 0.206
_refine_diff_density_min -0.203
_refine_diff_density_rms 0.043
_refine_ls_extinction_coef 0.0069(15)
_refine_ls_extinction_expression Fc^*^=kFc[1+0.001xFc^2^\l^3^/sin(2\q)]^-1/4^
_refine_ls_extinction_method 'SHELXL-2014/7 (Sheldrick 2014'
_refine_ls_goodness_of_fit_ref 1.044
_refine_ls_hydrogen_treatment constr
_refine_ls_matrix_type full
_refine_ls_number_parameters 434
_refine_ls_number_reflns 5497
_refine_ls_number_restraints 0
_refine_ls_restrained_S_all 1.044
_refine_ls_R_factor_all 0.1056
_refine_ls_R_factor_gt 0.0557
_refine_ls_shift/su_max 0.001
_refine_ls_shift/su_mean 0.000
_refine_ls_structure_factor_coef Fsqd
_refine_ls_weighting_details 'w=1/[\s^2^(Fo^2^)+(0.1003P)^2^] where P=(Fo^2^+2Fc^2^)/3'
_refine_ls_weighting_scheme calc
_refine_ls_wR_factor_gt 0.1476
_refine_ls_wR_factor_ref 0.1746
_reflns_Friedel_coverage 0.000
_reflns_Friedel_fraction_full .
_reflns_Friedel_fraction_max .
_reflns_number_gt 3415
_reflns_number_total 5497
_reflns_threshold_expression 'I > 2\s(I)'
_cod_data_source_file suppl_j_ncrs-2022-0290_suppl.cif
_cod_data_source_block a
_cod_database_code 8107253
_shelx_space_group_comment
;
The symmetry employed for this shelxl refinement is uniquely defined
by the following loop, which should always be used as a source of
symmetry information in preference to the above space-group names.
They are only intended as comments.
;
_shelx_estimated_absorpt_t_max 0.985
_shelx_estimated_absorpt_t_min 0.983
_olex2_refinement_description
;
1. Fixed Uiso
 At 1.2 times of:
  All C(H) groups, All N(H) groups
2.a Aromatic/amide H refined with riding coordinates:
 N2(H2), N4(H4), C1(H1), C2(H2A), C3(H3), C6(H6), C15(H15), C19(H19), C20(H20),
  C21(H21), C22(H22), C23(H23), C25(H25), C26(H26), C27(H27), C28(H28),
 C29(H29), C30(H30), C31(H31), C32(H32), C33(H33), C34(H34), C35(H35), C36(H36),
  C37(H37), C38(H38), C39(H39), C40(H40), C41(H41)
;
_olex2_submission_special_instructions 'No special instructions were received'

loop_
_space_group_symop_operation_xyz
'x, y, z'
'-x, y+1/2, -z+1/2'
'-x, -y, -z'
'x, -y-1/2, z-1/2'

loop_
_atom_site_label
_atom_site_type_symbol
_atom_site_fract_x
_atom_site_fract_y
_atom_site_fract_z
_atom_site_U_iso_or_equiv
_atom_site_adp_type
_atom_site_occupancy
_atom_site_site_symmetry_order
_atom_site_calc_flag
_atom_site_refinement_flags_posn
_atom_site_refinement_flags_adp
_atom_site_refinement_flags_occupancy
_atom_site_disorder_assembly
_atom_site_disorder_group
O1 O 0.55558(15) 0.89828(11) 0.60202(17) 0.0871(7) Uani 1 1 d . . . . .
O2 O -0.01580(14) 0.89284(9) 0.55220(16) 0.0723(6) Uani 1 1 d . . . . .
N1 N 0.16463(15) 0.67733(9) 0.53891(15) 0.0498(5) Uani 1 1 d . . . . .
N2 N 0.09474(14) 0.79860(9) 0.58806(15) 0.0496(5) Uani 1 1 d . . . . .
H2 H 0.1624 0.7869 0.6112 0.060 Uiso 1 1 calc R . . . .
N3 N 0.27386(15) 0.87657(9) 0.59776(15) 0.0485(5) Uani 1 1 d . . . . .
N4 N 0.46848(15) 0.82222(10) 0.68688(16) 0.0536(5) Uani 1 1 d . . . . .
H4 H 0.4037 0.8113 0.6934 0.064 Uiso 1 1 calc R . . . .
N5 N 0.40741(15) 0.72101(10) 0.79487(15) 0.0526(5) Uani 1 1 d . . . . .
C1 C 0.4327(3) 0.47170(16) 0.3112(2) 0.0788(9) Uani 1 1 d . . . . .
H1 H 0.4595 0.4373 0.2749 0.095 Uiso 1 1 calc R . . . .
C2 C 0.3233(3) 0.46999(14) 0.3190(2) 0.0759(8) Uani 1 1 d . . . . .
H2A H 0.2773 0.4346 0.2876 0.091 Uiso 1 1 calc R . . . .
C3 C 0.2839(2) 0.51985(12) 0.3722(2) 0.0627(7) Uani 1 1 d . . . . .
H3 H 0.2106 0.5182 0.3762 0.075 Uiso 1 1 calc R . . . .
C4 C 0.35115(18) 0.57420(11) 0.42182(17) 0.0462(6) Uani 1 1 d . . . . .
C5 C 0.31397(17) 0.62728(11) 0.48055(17) 0.0461(6) Uani 1 1 d . . . . .
C6 C 0.20068(19) 0.63004(12) 0.49129(19) 0.0534(6) Uani 1 1 d . . . . .
H6 H 0.1528 0.5951 0.4615 0.064 Uiso 1 1 calc R . . . .
C7 C 0.05402(18) 0.68051(11) 0.54692(18) 0.0466(6) Uani 1 1 d . . . . .
C8 C 0.01750(17) 0.74509(11) 0.57391(17) 0.0447(5) Uani 1 1 d . . . . .
C9 C 0.07538(19) 0.86649(12) 0.56963(18) 0.0497(6) Uani 1 1 d . . . . .
C10 C 0.17666(19) 0.90770(11) 0.56695(18) 0.0484(6) Uani 1 1 d . . . . .
C11 C 0.36343(19) 0.91161(12) 0.58841(19) 0.0520(6) Uani 1 1 d . . . . .
C12 C 0.4725(2) 0.87695(12) 0.6258(2) 0.0559(6) Uani 1 1 d . . . . .
C13 C 0.55342(18) 0.78010(12) 0.74166(18) 0.0476(6) Uani 1 1 d . . . . .
C14 C 0.52119(18) 0.72621(12) 0.79889(18) 0.0488(6) Uani 1 1 d . . . . .
C15 C 0.36329(19) 0.66305(13) 0.80264(19) 0.0542(6) Uani 1 1 d . . . . .
H15 H 0.4068 0.6237 0.8085 0.065 Uiso 1 1 calc R . . . .
C16 C 0.24666(18) 0.65547(12) 0.80278(18) 0.0478(6) Uani 1 1 d . . . . .
C17 C 0.19164(19) 0.59093(12) 0.77940(18) 0.0516(6) Uani 1 1 d . . . . .
C18 C 0.08030(19) 0.58558(13) 0.78574(18) 0.0544(6) Uani 1 1 d . . . . .
C19 C 0.0253(2) 0.52166(17) 0.7650(2) 0.0741(8) Uani 1 1 d . . . . .
H19 H -0.0470 0.5178 0.7713 0.089 Uiso 1 1 calc R . . . .
C20 C 0.0758(3) 0.46638(17) 0.7361(3) 0.0872(10) Uani 1 1 d . . . . .
H20 H 0.0382 0.4248 0.7225 0.105 Uiso 1 1 calc R . . . .
C21 C 0.38648(19) 0.67793(12) 0.52431(19) 0.0550(6) Uani 1 1 d . . . . .
H21 H 0.3624 0.7125 0.5623 0.066 Uiso 1 1 calc R . . . .
C22 C 0.4947(2) 0.67939(13) 0.5140(2) 0.0613(7) Uani 1 1 d . . . . .
H22 H 0.5417 0.7145 0.5448 0.074 Uiso 1 1 calc R . . . .
C23 C 0.5318(2) 0.62953(14) 0.4589(2) 0.0600(7) Uani 1 1 d . . . . .
H23 H 0.6041 0.6309 0.4518 0.072 Uiso 1 1 calc R . . . .
C24 C 0.46198(19) 0.57572(12) 0.41228(18) 0.0516(6) Uani 1 1 d . . . . .
C25 C 0.4997(2) 0.52308(15) 0.3560(2) 0.0684(8) Uani 1 1 d . . . . .
H25 H 0.5723 0.5238 0.3497 0.082 Uiso 1 1 calc R . . . .
C26 C -0.0195(2) 0.62547(13) 0.5318(2) 0.0593(7) Uani 1 1 d . . . . .
H26 H 0.0038 0.5822 0.5154 0.071 Uiso 1 1 calc R . . . .
C27 C -0.1259(2) 0.63414(15) 0.5409(2) 0.0676(8) Uani 1 1 d . . . . .
H27 H -0.1747 0.5972 0.5290 0.081 Uiso 1 1 calc R . . . .
C28 C -0.1604(2) 0.69750(16) 0.5675(2) 0.0663(7) Uani 1 1 d . . . . .
H28 H -0.2323 0.7030 0.5744 0.080 Uiso 1 1 calc R . . . .
C29 C -0.08965(18) 0.75267(13) 0.58379(19) 0.0557(6) Uani 1 1 d . . . . .
H29 H -0.1139 0.7953 0.6016 0.067 Uiso 1 1 calc R . . . .
C30 C 0.1655(2) 0.97436(12) 0.52825(19) 0.0564(7) Uani 1 1 d . . . . .
H30 H 0.0966 0.9951 0.5102 0.068 Uiso 1 1 calc R . . . .
C31 C 0.2576(2) 1.00928(13) 0.5170(2) 0.0641(7) Uani 1 1 d . . . . .
H31 H 0.2522 1.0537 0.4901 0.077 Uiso 1 1 calc R . . . .
C32 C 0.3582(2) 0.97707(13) 0.5465(2) 0.0612(7) Uani 1 1 d . . . . .
H32 H 0.4217 0.9991 0.5382 0.073 Uiso 1 1 calc R . . . .
C33 C 0.6012(2) 0.68441(13) 0.8593(2) 0.0584(7) Uani 1 1 d . . . . .
H33 H 0.5809 0.6498 0.8996 0.070 Uiso 1 1 calc R . . . .
C34 C 0.7114(2) 0.69424(14) 0.8598(2) 0.0653(7) Uani 1 1 d . . . . .
H34 H 0.7647 0.6659 0.8997 0.078 Uiso 1 1 calc R . . . .
C35 C 0.7415(2) 0.74577(14) 0.8013(2) 0.0662(7) Uani 1 1 d . . . . .
H35 H 0.8154 0.7518 0.8014 0.079 Uiso 1 1 calc R . . . .
C36 C 0.66370(19) 0.78886(13) 0.7422(2) 0.0590(7) Uani 1 1 d . . . . .
H36 H 0.6852 0.8236 0.7028 0.071 Uiso 1 1 calc R . . . .
C37 C 0.2419(2) 0.53151(13) 0.7482(2) 0.0708(8) Uani 1 1 d . . . . .
H37 H 0.3146 0.5336 0.7423 0.085 Uiso 1 1 calc R . . . .
C38 C 0.1846(3) 0.47137(15) 0.7267(3) 0.0857(9) Uani 1 1 d . . . . .
H38 H 0.2185 0.4331 0.7055 0.103 Uiso 1 1 calc R . . . .
C39 C 0.0263(2) 0.64432(16) 0.8120(2) 0.0647(7) Uani 1 1 d . . . . .
H39 H -0.0468 0.6410 0.8163 0.078 Uiso 1 1 calc R . . . .
C40 C 0.0794(2) 0.70590(15) 0.83114(19) 0.0623(7) Uani 1 1 d . . . . .
H40 H 0.0422 0.7445 0.8469 0.075 Uiso 1 1 calc R . . . .
C41 C 0.1900(2) 0.71105(13) 0.82715(18) 0.0556(6) Uani 1 1 d . . . . .
H41 H 0.2259 0.7532 0.8414 0.067 Uiso 1 1 calc R . . . .

loop_
_atom_site_aniso_label
_atom_site_aniso_U_11
_atom_site_aniso_U_22
_atom_site_aniso_U_33
_atom_site_aniso_U_23
_atom_site_aniso_U_13
_atom_site_aniso_U_12
O1 0.0580(12) 0.0880(14) 0.1205(18) 0.0293(13) 0.0315(12) -0.0066(10)
O2 0.0536(11) 0.0613(11) 0.1040(15) 0.0050(10) 0.0221(10) 0.0184(9)
N1 0.0474(11) 0.0431(11) 0.0615(13) 0.0025(9) 0.0179(10) 0.0024(9)
N2 0.0382(10) 0.0469(11) 0.0618(13) 0.0017(9) 0.0074(9) 0.0059(9)
N3 0.0450(11) 0.0460(11) 0.0546(12) -0.0021(9) 0.0116(9) 0.0008(9)
N4 0.0429(11) 0.0504(12) 0.0676(13) 0.0010(10) 0.0126(10) -0.0028(9)
N5 0.0439(11) 0.0551(13) 0.0593(13) 0.0009(10) 0.0130(9) -0.0023(9)
C1 0.096(2) 0.073(2) 0.072(2) -0.0167(16) 0.0290(17) 0.0133(18)
C2 0.084(2) 0.0609(17) 0.081(2) -0.0187(15) 0.0167(17) 0.0009(15)
C3 0.0608(16) 0.0527(15) 0.0743(18) -0.0101(13) 0.0147(14) -0.0005(12)
C4 0.0493(13) 0.0454(13) 0.0443(13) 0.0023(10) 0.0116(11) 0.0049(11)
C5 0.0432(13) 0.0463(13) 0.0480(13) 0.0026(11) 0.0091(11) 0.0039(10)
C6 0.0490(14) 0.0481(14) 0.0639(16) -0.0071(12) 0.0145(12) -0.0048(11)
C7 0.0450(13) 0.0468(13) 0.0483(13) 0.0041(10) 0.0118(10) -0.0007(10)
C8 0.0402(12) 0.0495(13) 0.0439(13) 0.0039(10) 0.0085(10) 0.0015(10)
C9 0.0490(14) 0.0495(14) 0.0510(14) -0.0017(11) 0.0121(11) 0.0102(11)
C10 0.0534(14) 0.0424(13) 0.0491(14) -0.0059(10) 0.0113(11) 0.0050(11)
C11 0.0534(14) 0.0452(14) 0.0579(15) -0.0032(11) 0.0142(12) -0.0052(11)
C12 0.0525(15) 0.0468(14) 0.0694(17) -0.0039(13) 0.0165(13) -0.0077(11)
C13 0.0407(13) 0.0470(13) 0.0536(14) -0.0100(11) 0.0078(11) -0.0031(10)
C14 0.0437(13) 0.0481(13) 0.0535(14) -0.0097(11) 0.0089(11) -0.0001(10)
C15 0.0512(14) 0.0532(15) 0.0598(15) -0.0010(12) 0.0160(12) 0.0028(12)
C16 0.0434(13) 0.0538(14) 0.0478(13) 0.0029(11) 0.0136(11) 0.0028(11)
C17 0.0511(14) 0.0583(15) 0.0460(14) 0.0073(11) 0.0120(11) 0.0009(12)
C18 0.0504(14) 0.0690(17) 0.0421(13) 0.0088(12) 0.0074(11) -0.0068(13)
C19 0.0655(18) 0.084(2) 0.0683(19) 0.0085(16) 0.0061(15) -0.0171(16)
C20 0.094(2) 0.073(2) 0.087(2) 0.0057(18) 0.0046(19) -0.0253(18)
C21 0.0534(15) 0.0522(14) 0.0602(15) -0.0092(12) 0.0147(12) -0.0020(11)
C22 0.0519(15) 0.0677(17) 0.0638(17) -0.0081(14) 0.0126(13) -0.0105(13)
C23 0.0467(14) 0.0753(18) 0.0597(16) -0.0008(14) 0.0158(12) -0.0014(13)
C24 0.0510(14) 0.0592(15) 0.0462(14) 0.0056(11) 0.0145(11) 0.0074(12)
C25 0.0640(17) 0.0787(19) 0.0668(18) -0.0050(15) 0.0240(14) 0.0162(15)
C26 0.0575(16) 0.0532(15) 0.0685(17) 0.0024(13) 0.0169(13) -0.0050(12)
C27 0.0530(16) 0.0760(19) 0.0730(18) 0.0078(15) 0.0132(14) -0.0164(14)
C28 0.0441(14) 0.087(2) 0.0688(18) 0.0076(15) 0.0154(13) -0.0014(14)
C29 0.0427(14) 0.0686(16) 0.0563(15) 0.0029(13) 0.0123(11) 0.0038(12)
C30 0.0636(16) 0.0421(13) 0.0604(16) -0.0037(11) 0.0079(13) 0.0097(12)
C31 0.081(2) 0.0405(14) 0.0680(18) 0.0003(12) 0.0114(15) -0.0013(13)
C32 0.0696(17) 0.0475(15) 0.0677(17) 0.0005(12) 0.0187(14) -0.0070(12)
C33 0.0568(16) 0.0574(15) 0.0580(16) -0.0013(13) 0.0070(12) 0.0007(12)
C34 0.0507(16) 0.0692(18) 0.0699(18) -0.0073(15) 0.0017(13) 0.0093(13)
C35 0.0402(14) 0.0722(18) 0.083(2) -0.0098(16) 0.0077(14) -0.0007(13)
C36 0.0447(14) 0.0642(16) 0.0679(17) -0.0056(13) 0.0124(12) -0.0073(12)
C37 0.0689(18) 0.0539(16) 0.092(2) -0.0047(15) 0.0231(16) 0.0000(13)
C38 0.096(2) 0.0572(18) 0.102(2) -0.0057(16) 0.018(2) -0.0033(16)
C39 0.0431(14) 0.097(2) 0.0543(16) 0.0062(15) 0.0119(12) 0.0016(15)
C40 0.0521(15) 0.084(2) 0.0513(15) -0.0026(14) 0.0129(12) 0.0145(14)
C41 0.0530(15) 0.0626(16) 0.0511(15) -0.0031(12) 0.0118(12) 0.0051(12)

loop_
_atom_type_symbol
_atom_type_description
_atom_type_scat_dispersion_real
_atom_type_scat_dispersion_imag
_atom_type_scat_source
C C 0.0033 0.0016 'International Tables Vol C Tables 4.2.6.8 and 6.1.1.4'
H H 0.0000 0.0000 'International Tables Vol C Tables 4.2.6.8 and 6.1.1.4'
N N 0.0061 0.0033 'International Tables Vol C Tables 4.2.6.8 and 6.1.1.4'
O O 0.0106 0.0060 'International Tables Vol C Tables 4.2.6.8 and 6.1.1.4'

loop_
_geom_angle_atom_site_label_1
_geom_angle_atom_site_label_2
_geom_angle_atom_site_label_3
_geom_angle
_geom_angle_site_symmetry_1
_geom_angle_site_symmetry_3
C6 N1 C7 122.7(2) . .
C8 N2 H2 116.2 . .
C9 N2 H2 116.2 . .
C9 N2 C8 127.54(19) . .
C10 N3 C11 117.6(2) . .
C12 N4 H4 114.9 . .
C12 N4 C13 130.1(2) . .
C13 N4 H4 114.9 . .
C15 N5 C14 120.8(2) . .
C2 C1 H1 119.9 . .
C25 C1 H1 119.9 . .
C25 C1 C2 120.3(3) . .
C1 C2 H2A 120.0 . .
C3 C2 C1 120.1(3) . .
C3 C2 H2A 120.0 . .
C2 C3 H3 119.1 . .
C2 C3 C4 121.9(3) . .
C4 C3 H3 119.1 . .
C3 C4 C5 123.9(2) . .
C3 C4 C24 117.5(2) . .
C24 C4 C5 118.6(2) . .
C4 C5 C6 121.6(2) . .
C21 C5 C4 118.7(2) . .
C21 C5 C6 119.6(2) . .
N1 C6 C5 123.1(2) . .
N1 C6 H6 118.5 . .
C5 C6 H6 118.5 . .
C8 C7 N1 116.00(19) . .
C26 C7 N1 125.5(2) . .
C26 C7 C8 118.5(2) . .
N2 C8 C7 116.12(19) . .
C29 C8 N2 124.1(2) . .
C29 C8 C7 119.8(2) . .
O2 C9 N2 124.2(2) . .
O2 C9 C10 121.7(2) . .
N2 C9 C10 113.95(19) . .
N3 C10 C9 117.6(2) . .
N3 C10 C30 122.9(2) . .
C30 C10 C9 119.4(2) . .
N3 C11 C12 117.2(2) . .
N3 C11 C32 122.7(2) . .
C32 C11 C12 120.1(2) . .
O1 C12 N4 125.0(2) . .
O1 C12 C11 121.5(2) . .
N4 C12 C11 113.4(2) . .
N4 C13 C14 115.9(2) . .
C36 C13 N4 124.3(2) . .
C36 C13 C14 119.8(2) . .
C13 C14 N5 116.3(2) . .
C33 C14 N5 124.3(2) . .
C33 C14 C13 119.3(2) . .
N5 C15 H15 118.6 . .
N5 C15 C16 122.7(2) . .
C16 C15 H15 118.6 . .
C17 C16 C15 121.1(2) . .
C41 C16 C15 119.3(2) . .
C41 C16 C17 119.6(2) . .
C18 C17 C16 118.8(2) . .
C18 C17 C37 117.6(2) . .
C37 C17 C16 123.6(2) . .
C19 C18 C17 119.5(3) . .
C39 C18 C17 119.2(2) . .
C39 C18 C19 121.3(3) . .
C18 C19 H19 119.4 . .
C20 C19 C18 121.1(3) . .
C20 C19 H19 119.4 . .
C19 C20 H20 120.0 . .
C19 C20 C38 120.0(3) . .
C38 C20 H20 120.0 . .
C5 C21 H21 118.8 . .
C5 C21 C22 122.4(2) . .
C22 C21 H21 118.8 . .
C21 C22 H22 120.0 . .
C23 C22 C21 119.9(2) . .
C23 C22 H22 120.0 . .
C22 C23 H23 119.6 . .
C22 C23 C24 120.7(2) . .
C24 C23 H23 119.6 . .
C23 C24 C4 119.6(2) . .
C25 C24 C4 119.0(2) . .
C25 C24 C23 121.4(2) . .
C1 C25 C24 121.3(3) . .
C1 C25 H25 119.3 . .
C24 C25 H25 119.3 . .
C7 C26 H26 119.6 . .
C27 C26 C7 120.9(2) . .
C27 C26 H26 119.6 . .
C26 C27 H27 120.0 . .
C26 C27 C28 119.9(2) . .
C28 C27 H27 120.0 . .
C27 C28 H28 119.7 . .
C29 C28 C27 120.6(2) . .
C29 C28 H28 119.7 . .
C8 C29 H29 119.9 . .
C28 C29 C8 120.3(2) . .
C28 C29 H29 119.9 . .
C10 C30 H30 120.5 . .
C31 C30 C10 119.0(2) . .
C31 C30 H30 120.5 . .
C30 C31 H31 120.7 . .
C30 C31 C32 118.6(2) . .
C32 C31 H31 120.7 . .
C11 C32 H32 120.4 . .
C31 C32 C11 119.2(2) . .
C31 C32 H32 120.4 . .
C14 C33 H33 119.9 . .
C34 C33 C14 120.2(2) . .
C34 C33 H33 119.9 . .
C33 C34 H34 120.0 . .
C35 C34 C33 119.9(2) . .
C35 C34 H34 120.0 . .
C34 C35 H35 119.5 . .
C34 C35 C36 121.0(2) . .
C36 C35 H35 119.5 . .
C13 C36 H36 120.1 . .
C35 C36 C13 119.8(2) . .
C35 C36 H36 120.1 . .
C17 C37 H37 119.7 . .
C38 C37 C17 120.7(3) . .
C38 C37 H37 119.7 . .
C20 C38 H38 119.5 . .
C37 C38 C20 121.0(3) . .
C37 C38 H38 119.5 . .
C18 C39 H39 119.5 . .
C40 C39 C18 121.0(2) . .
C40 C39 H39 119.5 . .
C39 C40 H40 120.0 . .
C39 C40 C41 119.9(2) . .
C41 C40 H40 120.0 . .
C16 C41 C40 121.4(2) . .
C16 C41 H41 119.3 . .
C40 C41 H41 119.3 . .

loop_
_geom_bond_atom_site_label_1
_geom_bond_atom_site_label_2
_geom_bond_distance
_geom_bond_site_symmetry_2
O1 C12 1.225(3) .
O2 C9 1.221(2) .
N1 C6 1.255(3) .
N1 C7 1.411(3) .
N2 H2 0.8600 .
N2 C8 1.400(3) .
N2 C9 1.351(3) .
N3 C10 1.333(3) .
N3 C11 1.339(3) .
N4 H4 0.8600 .
N4 C12 1.344(3) .
N4 C13 1.402(3) .
N5 C14 1.414(3) .
N5 C15 1.267(3) .
C1 H1 0.9300 .
C1 C2 1.395(4) .
C1 C25 1.349(4) .
C2 H2A 0.9300 .
C2 C3 1.355(3) .
C3 H3 0.9300 .
C3 C4 1.413(3) .
C4 C5 1.432(3) .
C4 C24 1.419(3) .
C5 C6 1.456(3) .
C5 C21 1.371(3) .
C6 H6 0.9300 .
C7 C8 1.408(3) .
C7 C26 1.393(3) .
C8 C29 1.382(3) .
C9 C10 1.504(3) .
C10 C30 1.387(3) .
C11 C12 1.498(3) .
C11 C32 1.382(3) .
C13 C14 1.405(3) .
C13 C36 1.387(3) .
C14 C33 1.390(3) .
C15 H15 0.9300 .
C15 C16 1.465(3) .
C16 C17 1.428(3) .
C16 C41 1.368(3) .
C17 C18 1.416(3) .
C17 C37 1.419(3) .
C18 C19 1.414(4) .
C18 C39 1.409(4) .
C19 H19 0.9300 .
C19 C20 1.343(4) .
C20 H20 0.9300 .
C20 C38 1.397(4) .
C21 H21 0.9300 .
C21 C22 1.391(3) .
C22 H22 0.9300 .
C22 C23 1.357(3) .
C23 H23 0.9300 .
C23 C24 1.409(3) .
C24 C25 1.409(3) .
C25 H25 0.9300 .
C26 H26 0.9300 .
C26 C27 1.373(3) .
C27 H27 0.9300 .
C27 C28 1.375(4) .
C28 H28 0.9300 .
C28 C29 1.373(3) .
C29 H29 0.9300 .
C30 H30 0.9300 .
C30 C31 1.373(3) .
C31 H31 0.9300 .
C31 C32 1.377(3) .
C32 H32 0.9300 .
C33 H33 0.9300 .
C33 C34 1.388(3) .
C34 H34 0.9300 .
C34 C35 1.371(4) .
C35 H35 0.9300 .
C35 C36 1.381(3) .
C36 H36 0.9300 .
C37 H37 0.9300 .
C37 C38 1.364(4) .
C38 H38 0.9300 .
C39 H39 0.9300 .
C39 C40 1.362(4) .
C40 H40 0.9300 .
C40 C41 1.399(3) .
C41 H41 0.9300 .

loop_
_geom_hbond_atom_site_label_D
_geom_hbond_atom_site_label_H
_geom_hbond_atom_site_label_A
_geom_hbond_distance_DH
_geom_hbond_distance_HA
_geom_hbond_distance_DA
_geom_hbond_angle_DHA
_geom_hbond_site_symmetry_A
N2 H2 N1 0.86 2.33 2.643(3) 101.4 .
N2 H2 N3 0.86 2.26 2.679(3) 109.9 .
N4 H4 N3 0.86 2.21 2.664(3) 112.6 .
N4 H4 N5 0.86 2.20 2.645(3) 111.7 .

loop_
_geom_torsion_atom_site_label_1
_geom_torsion_atom_site_label_2
_geom_torsion_atom_site_label_3
_geom_torsion_atom_site_label_4
_geom_torsion
_geom_torsion_site_symmetry_1
_geom_torsion_site_symmetry_2
_geom_torsion_site_symmetry_3
_geom_torsion_site_symmetry_4
O2 C9 C10 N3 172.9(2) . . . .
O2 C9 C10 C30 -10.3(3) . . . .
N1 C7 C8 N2 0.9(3) . . . .
N1 C7 C8 C29 -179.77(19) . . . .
N1 C7 C26 C27 -179.6(2) . . . .
N2 C8 C29 C28 179.3(2) . . . .
N2 C9 C10 N3 -9.9(3) . . . .
N2 C9 C10 C30 166.9(2) . . . .
N3 C10 C30 C31 2.7(4) . . . .
N3 C11 C12 O1 165.0(2) . . . .
N3 C11 C12 N4 -15.5(3) . . . .
N3 C11 C32 C31 3.0(4) . . . .
N4 C13 C14 N5 -0.3(3) . . . .
N4 C13 C14 C33 -176.8(2) . . . .
N4 C13 C36 C35 178.0(2) . . . .
N5 C14 C33 C34 -178.8(2) . . . .
N5 C15 C16 C17 160.3(2) . . . .
N5 C15 C16 C41 -20.6(4) . . . .
C1 C2 C3 C4 -0.6(4) . . . .
C2 C1 C25 C24 0.5(4) . . . .
C2 C3 C4 C5 -178.8(2) . . . .
C2 C3 C4 C24 1.3(4) . . . .
C3 C4 C5 C6 -1.7(4) . . . .
C3 C4 C5 C21 -179.3(2) . . . .
C3 C4 C24 C23 178.9(2) . . . .
C3 C4 C24 C25 -1.0(3) . . . .
C4 C5 C6 N1 -177.2(2) . . . .
C4 C5 C21 C22 -0.2(4) . . . .
C4 C24 C25 C1 0.2(4) . . . .
C5 C4 C24 C23 -1.1(3) . . . .
C5 C4 C24 C25 179.0(2) . . . .
C5 C21 C22 C23 0.1(4) . . . .
C6 N1 C7 C8 -161.4(2) . . . .
C6 N1 C7 C26 19.5(4) . . . .
C6 C5 C21 C22 -177.9(2) . . . .
C7 N1 C6 C5 178.5(2) . . . .
C7 C8 C29 C28 0.0(3) . . . .
C7 C26 C27 C28 -1.5(4) . . . .
C8 N2 C9 O2 11.7(4) . . . .
C8 N2 C9 C10 -165.3(2) . . . .
C8 C7 C26 C27 1.3(4) . . . .
C9 N2 C8 C7 148.7(2) . . . .
C9 N2 C8 C29 -30.6(4) . . . .
C9 C10 C30 C31 -174.0(2) . . . .
C10 N3 C11 C12 178.4(2) . . . .
C10 N3 C11 C32 -1.5(3) . . . .
C10 C30 C31 C32 -1.1(4) . . . .
C11 N3 C10 C9 175.3(2) . . . .
C11 N3 C10 C30 -1.3(3) . . . .
C12 N4 C13 C14 -179.8(2) . . . .
C12 N4 C13 C36 0.3(4) . . . .
C12 C11 C32 C31 -177.0(2) . . . .
C13 N4 C12 O1 4.3(4) . . . .
C13 N4 C12 C11 -175.1(2) . . . .
C13 C14 C33 C34 -2.5(4) . . . .
C14 N5 C15 C16 177.7(2) . . . .
C14 C13 C36 C35 -1.9(4) . . . .
C14 C33 C34 C35 0.7(4) . . . .
C15 N5 C14 C13 149.3(2) . . . .
C15 N5 C14 C33 -34.4(3) . . . .
C15 C16 C17 C18 176.9(2) . . . .
C15 C16 C17 C37 -4.2(4) . . . .
C15 C16 C41 C40 -178.2(2) . . . .
C16 C17 C18 C19 -178.7(2) . . . .
C16 C17 C18 C39 1.8(3) . . . .
C16 C17 C37 C38 -179.8(3) . . . .
C17 C16 C41 C40 0.9(4) . . . .
C17 C18 C19 C20 -2.1(4) . . . .
C17 C18 C39 C40 0.1(4) . . . .
C17 C37 C38 C20 -0.9(5) . . . .
C18 C17 C37 C38 -0.9(4) . . . .
C18 C19 C20 C38 0.3(5) . . . .
C18 C39 C40 C41 -1.4(4) . . . .
C19 C18 C39 C40 -179.5(2) . . . .
C19 C20 C38 C37 1.2(5) . . . .
C21 C5 C6 N1 0.4(4) . . . .
C21 C22 C23 C24 -0.4(4) . . . .
C22 C23 C24 C4 0.9(4) . . . .
C22 C23 C24 C25 -179.2(2) . . . .
C23 C24 C25 C1 -179.8(3) . . . .
C24 C4 C5 C6 178.3(2) . . . .
C24 C4 C5 C21 0.7(3) . . . .
C25 C1 C2 C3 -0.3(5) . . . .
C26 C7 C8 N2 -179.9(2) . . . .
C26 C7 C8 C29 -0.6(3) . . . .
C26 C27 C28 C29 0.9(4) . . . .
C27 C28 C29 C8 -0.2(4) . . . .
C30 C31 C32 C11 -1.5(4) . . . .
C32 C11 C12 O1 -15.0(4) . . . .
C32 C11 C12 N4 164.4(2) . . . .
C33 C34 C35 C36 0.6(4) . . . .
C34 C35 C36 C13 0.0(4) . . . .
C36 C13 C14 N5 179.6(2) . . . .
C36 C13 C14 C33 3.1(3) . . . .
C37 C17 C18 C19 2.3(3) . . . .
C37 C17 C18 C39 -177.2(2) . . . .
C39 C18 C19 C20 177.5(3) . . . .
C39 C40 C41 C16 1.0(4) . . . .
C41 C16 C17 C18 -2.3(3) . . . .
C41 C16 C17 C37 176.7(2) . . . .
